data_4026074
loop_
_publ_author_name
'Roman A. Valiulin'
'Teresa M. Arisco'
'Andrei G. Kutateladze'

_publ_contact_author_address
;Department of Chemistry and Biochemistry
University of Denver
FW Olin Hall, 202
2190 E. Iliff Ave
Denver, CO 80208
;
_publ_contact_author_email akutatel.edu
_publ_contact_author_fax 303-871-2254
_publ_contact_author_name 'Andrei Kutateladze'
_publ_contact_author_phone 303-871-2995
_publ_section_title
;
 Double-Tandem [4\p+2\p].[2\p+2\p].[4\p+2\p].[2\p+2\p] Synthetic Sequence
 with Photoprotolytic Oxametathesis and Photoepoxidation in the Chromone
 Series
;
_journal_name_full 'Journal of Organic Chemistry'
_journal_page_first 1319
_journal_page_last 1332
_journal_paper_doi 10.1021/jo102221q
_journal_volume 76
_journal_year 2011
_chemical_formula_moiety 'C16 H13 N O2'
_chemical_formula_sum 'C16 H13 N O2'
_chemical_formula_weight 251.28
_chemical_name_common none
_chemical_name_systematic
;
15-cyano-13-oxahexacyclo[6.4.4.0.0^2,7^.0^3,14^.0^6,15^]
hexadec-9,11-diene-16-one
;
_space_group_IT_number 14
_symmetry_cell_setting monoclinic
_symmetry_space_group_name_Hall '-P 2yn'
_symmetry_space_group_name_H-M 'P 1 21/n 1'
_atom_sites_solution_hydrogens geom
_atom_sites_solution_primary direct
_atom_sites_solution_secondary difmap
_audit_creation_method SHELXL-97
_cell_angle_alpha 90.00
_cell_angle_beta 93.8510(10)
_cell_angle_gamma 90.00
_cell_formula_units_Z 4
_cell_length_a 8.09370(10)
_cell_length_b 7.27580(10)
_cell_length_c 19.9413(3)
_cell_measurement_reflns_used 9955
_cell_measurement_temperature 296(2)
_cell_measurement_theta_max 51.82
_cell_measurement_theta_min 4.16
_cell_volume 1171.65(3)
_computing_cell_refinement 'Bruker SAINT'
_computing_data_collection 'Bruker APEX2'
_computing_data_reduction 'Bruker SAINT'
_computing_molecular_graphics 'Bruker SHELXTL'
_computing_publication_material 'Bruker SHELXTL'
_computing_structure_refinement 'SHELXL-97 (Sheldrick, 2008)'
_computing_structure_solution 'SHELXS-97 (Sheldrick, 2008)'
_diffrn_ambient_temperature 296(2)
_diffrn_detector_area_resol_mean 8.33
_diffrn_measured_fraction_theta_full 0.970
_diffrn_measured_fraction_theta_max 0.970
_diffrn_measurement_device_type 'Bruker D8 APEX II Diffractometer'
_diffrn_measurement_method '\f and \w scans'
_diffrn_radiation_monochromator graphite
_diffrn_radiation_source 'fine-focus sealed tube'
_diffrn_radiation_type MoK\a
_diffrn_radiation_wavelength 0.71073
_diffrn_reflns_av_R_equivalents 0.0241
_diffrn_reflns_av_sigmaI/netI 0.0190
_diffrn_reflns_limit_h_max 17
_diffrn_reflns_limit_h_min -16
_diffrn_reflns_limit_k_max 16
_diffrn_reflns_limit_k_min -15
_diffrn_reflns_limit_l_max 44
_diffrn_reflns_limit_l_min -44
_diffrn_reflns_number 57446
_diffrn_reflns_theta_full 51.92
_diffrn_reflns_theta_max 51.92
_diffrn_reflns_theta_min 2.05
_exptl_absorpt_coefficient_mu 0.095
_exptl_absorpt_correction_type none
_exptl_crystal_colour colourless
_exptl_crystal_density_diffrn 1.430
_exptl_crystal_description prism
_exptl_crystal_F_000 532
_exptl_crystal_size_max 0.70
_exptl_crystal_size_mid 0.50
_exptl_crystal_size_min 0.25
_refine_diff_density_max 0.846
_refine_diff_density_min -0.389
_refine_diff_density_rms 0.085
_refine_ls_extinction_method none
_refine_ls_goodness_of_fit_ref 0.757
_refine_ls_matrix_type full
_refine_ls_number_parameters 172
_refine_ls_number_reflns 12923
_refine_ls_number_restraints 0
_refine_ls_restrained_S_all 0.757
_refine_ls_R_factor_all 0.0431
_refine_ls_R_factor_gt 0.0339
_refine_ls_shift/su_max 0.001
_refine_ls_shift/su_mean 0.000
_refine_ls_structure_factor_coef Fsqd
_refine_ls_weighting_details 'calc w=1/[\s^2^(Fo^2^)+(0.1127P)^2^+0.1927P] where P=(Fo^2^+2Fc^2^)/3'
_refine_ls_weighting_scheme calc
_refine_ls_wR_factor_gt 0.1094
_refine_ls_wR_factor_ref 0.1280
_reflns_number_gt 10849
_reflns_number_total 12923
_reflns_threshold_expression >2sigma(I)
_cod_data_source_file jo102221q_si_005.cif
_cod_data_source_block cn_chromone_phot_0m
_cod_original_sg_symbol_H-M 'P 1 21/n 1 '
_cod_database_code 4026074

loop_
_symmetry_equiv_pos_as_xyz
'x, y, z'
'-x+1/2, y+1/2, -z+1/2'
'-x, -y, -z'
'x-1/2, -y-1/2, z-1/2'

loop_
_atom_site_label
_atom_site_type_symbol
_atom_site_fract_x
_atom_site_fract_y
_atom_site_fract_z
_atom_site_U_iso_or_equiv
_atom_site_adp_type
_atom_site_occupancy
_atom_site_symmetry_multiplicity
_atom_site_calc_flag
_atom_site_refinement_flags
O2 O 0.53288(4) -0.12941(4) 0.108839(16) 0.01704(5) Uani 1 1 d .
O1 O 0.27561(3) 0.09599(3) 0.198048(12) 0.01190(4) Uani 1 1 d .
C100 C 0.35225(4) 0.40101(4) 0.166765(15) 0.01050(4) Uani 1 1 d .
H1 H 0.3664 0.5187 0.1904 0.013 Uiso 1 1 calc R
C16 C 0.75871(5) 0.19998(6) 0.24850(2) 0.01772(6) Uani 1 1 d .
H16 H 0.8698 0.1984 0.2639 0.021 Uiso 1 1 calc R
N8 N 0.18670(5) -0.11773(5) -0.01590(2) 0.01976(6) Uani 1 1 d .
C1 C 0.63289(5) 0.22956(6) 0.297124(18) 0.01654(5) Uani 1 1 d .
H1A H 0.6670 0.2428 0.3423 0.020 Uiso 1 1 calc R
C15 C 0.71923(4) 0.17516(6) 0.182734(19) 0.01532(5) Uani 1 1 d .
H15 H 0.8025 0.1513 0.1540 0.018 Uiso 1 1 calc R
C13 C 0.25253(5) 0.41004(5) 0.020288(17) 0.01421(5) Uani 1 1 d .
H13A H 0.1985 0.3557 -0.0199 0.017 Uiso 1 1 calc R
H13B H 0.3014 0.5258 0.0078 0.017 Uiso 1 1 calc R
C2 C 0.47058(5) 0.23825(5) 0.278786(16) 0.01367(5) Uani 1 1 d .
H2 H 0.3950 0.2521 0.3115 0.016 Uiso 1 1 calc R
C14 C 0.12334(4) 0.44526(5) 0.072376(17) 0.01331(4) Uani 1 1 d .
H14A H 0.1114 0.5765 0.0791 0.016 Uiso 1 1 calc R
H14B H 0.0168 0.3969 0.0556 0.016 Uiso 1 1 calc R
C7 C 0.24455(4) -0.02230(5) 0.025534(17) 0.01318(4) Uani 1 1 d .
C5 C 0.47701(4) 0.02314(4) 0.113778(15) 0.01148(4) Uani 1 1 d .
C10 C 0.17622(4) 0.35367(4) 0.139303(15) 0.01119(4) Uani 1 1 d .
H10 H 0.0972 0.3837 0.1728 0.013 Uiso 1 1 calc R
C4 C 0.54422(4) 0.18520(4) 0.155091(15) 0.01105(4) Uani 1 1 d .
C12 C 0.38764(4) 0.28160(4) 0.049188(14) 0.01094(4) Uani 1 1 d .
H12 H 0.4664 0.2548 0.0153 0.013 Uiso 1 1 calc R
C9 C 0.19578(4) 0.14502(4) 0.134268(15) 0.01093(4) Uani 1 1 d .
H9 H 0.0887 0.0832 0.1263 0.013 Uiso 1 1 calc R
C11 C 0.47958(4) 0.35709(4) 0.113386(15) 0.01076(4) Uani 1 1 d .
H11 H 0.5619 0.4529 0.1066 0.013 Uiso 1 1 calc R
C3 C 0.40972(4) 0.22608(4) 0.207113(14) 0.01069(4) Uani 1 1 d .
C6 C 0.31783(4) 0.09935(4) 0.076989(15) 0.01047(4) Uani 1 1 d .

loop_
_atom_site_aniso_label
_atom_site_aniso_U_11
_atom_site_aniso_U_22
_atom_site_aniso_U_33
_atom_site_aniso_U_23
_atom_site_aniso_U_13
_atom_site_aniso_U_12
O2 0.01864(11) 0.01231(8) 0.01958(10) -0.00273(7) -0.00311(8) 0.00545(7)
O1 0.01259(8) 0.01222(8) 0.01081(7) 0.00193(5) 0.00019(6) -0.00233(6)
C100 0.01134(9) 0.00993(8) 0.01029(8) -0.00042(6) 0.00114(6) 0.00022(6)
C16 0.01391(12) 0.02058(14) 0.01786(12) -0.00179(10) -0.00508(9) 0.00107(9)
N8 0.02207(14) 0.01805(12) 0.01867(12) -0.00636(9) -0.00216(10) -0.00316(10)
C1 0.01807(13) 0.01771(12) 0.01311(11) 0.00003(9) -0.00427(9) -0.00099(9)
C15 0.01056(10) 0.01803(12) 0.01702(11) -0.00242(9) -0.00180(8) 0.00148(8)
C13 0.01684(12) 0.01437(11) 0.01142(9) 0.00232(7) 0.00079(8) 0.00324(8)
C2 0.01657(12) 0.01399(10) 0.01021(9) 0.00053(7) -0.00082(8) -0.00110(8)
C14 0.01312(10) 0.01312(10) 0.01353(10) 0.00081(8) -0.00044(7) 0.00312(7)
C7 0.01346(10) 0.01208(9) 0.01376(10) -0.00260(7) -0.00089(8) -0.00023(7)
C5 0.01148(9) 0.01057(9) 0.01223(9) -0.00079(7) -0.00050(7) 0.00164(6)
C10 0.01044(9) 0.01178(9) 0.01142(9) -0.00027(7) 0.00122(7) 0.00138(6)
C4 0.00977(9) 0.01163(9) 0.01158(9) -0.00093(7) -0.00047(6) 0.00058(6)
C12 0.01173(9) 0.01138(9) 0.00978(8) 0.00016(6) 0.00130(6) 0.00042(7)
C9 0.01005(9) 0.01137(9) 0.01136(9) 0.00031(7) 0.00066(7) -0.00071(6)
C11 0.01063(9) 0.01088(9) 0.01084(8) -0.00002(6) 0.00132(7) -0.00100(6)
C3 0.01125(9) 0.01099(9) 0.00976(8) 0.00035(6) 0.00021(6) -0.00044(6)
C6 0.01063(9) 0.00990(8) 0.01074(8) -0.00096(6) -0.00036(6) 0.00042(6)

loop_
_atom_type_symbol
_atom_type_description
_atom_type_scat_dispersion_real
_atom_type_scat_dispersion_imag
_atom_type_scat_source
C C 0.0033 0.0016 'International Tables Vol C Tables 4.2.6.8 and 6.1.1.4'
H H 0.0000 0.0000 'International Tables Vol C Tables 4.2.6.8 and 6.1.1.4'
N N 0.0061 0.0033 'International Tables Vol C Tables 4.2.6.8 and 6.1.1.4'
O O 0.0106 0.0060 'International Tables Vol C Tables 4.2.6.8 and 6.1.1.4'

loop_
_geom_angle_atom_site_label_1
_geom_angle_atom_site_label_2
_geom_angle_atom_site_label_3
_geom_angle
C9 O1 C3 103.81(2)
C10 C100 C3 103.83(2)
C10 C100 C11 110.53(2)
C3 C100 C11 89.83(2)
C10 C100 H1 116.4
C3 C100 H1 116.4
C11 C100 H1 116.4
C15 C16 C1 122.36(3)
C15 C16 H16 118.8
C1 C16 H16 118.8
C2 C1 C16 122.47(3)
C2 C1 H1A 118.8
C16 C1 H1A 118.8
C16 C15 C4 120.96(3)
C16 C15 H15 119.5
C4 C15 H15 119.5
C12 C13 C14 110.43(3)
C12 C13 H13A 109.6
C14 C13 H13A 109.6
C12 C13 H13B 109.6
C14 C13 H13B 109.6
H13A C13 H13B 108.1
C1 C2 C3 121.06(3)
C1 C2 H2 119.5
C3 C2 H2 119.5
C10 C14 C13 110.66(3)
C10 C14 H14A 109.5
C13 C14 H14A 109.5
C10 C14 H14B 109.5
C13 C14 H14B 109.5
H14A C14 H14B 108.1
N8 C7 C6 179.28(4)
O2 C5 C4 129.57(3)
O2 C5 C6 126.75(3)
C4 C5 C6 103.67(2)
C14 C10 C9 113.56(3)
C14 C10 C100 114.45(3)
C9 C10 C100 98.56(2)
C14 C10 H10 109.9
C9 C10 H10 109.9
C100 C10 H10 109.9
C15 C4 C5 117.43(3)
C15 C4 C11 120.67(3)
C5 C4 C11 103.68(2)
C15 C4 C3 116.53(3)
C5 C4 C3 105.35(2)
C11 C4 C3 88.75(2)
C13 C12 C11 113.02(3)
C13 C12 C6 112.88(3)
C11 C12 C6 100.05(2)
C13 C12 H12 110.2
C11 C12 H12 110.2
C6 C12 H12 110.2
O1 C9 C10 103.37(2)
O1 C9 C6 108.66(2)
C10 C9 C6 109.00(2)
O1 C9 H9 111.8
C10 C9 H9 111.8
C6 C9 H9 111.8
C12 C11 C100 109.60(2)
C12 C11 C4 106.35(2)
C100 C11 C4 90.78(2)
C12 C11 H11 115.7
C100 C11 H11 115.7
C4 C11 H11 115.7
O1 C3 C2 111.01(3)
O1 C3 C100 105.96(2)
C2 C3 C100 121.11(3)
O1 C3 C4 109.86(2)
C2 C3 C4 116.40(3)
C100 C3 C4 90.55(2)
C7 C6 C5 113.93(3)
C7 C6 C12 114.10(3)
C5 C6 C12 99.44(2)
C7 C6 C9 112.96(3)
C5 C6 C9 105.79(2)
C12 C6 C9 109.54(2)

loop_
_geom_bond_atom_site_label_1
_geom_bond_atom_site_label_2
_geom_bond_distance
O2 C5 1.2050(4)
O1 C9 1.4325(4)
O1 C3 1.4423(4)
C100 C10 1.5309(4)
C100 C3 1.5599(4)
C100 C11 1.5635(4)
C100 H1 0.9800
C16 C15 1.3410(5)
C16 C1 1.4684(6)
C16 H16 0.9300
N8 C7 1.1541(5)
C1 C2 1.3412(5)
C1 H1A 0.9300
C15 C4 1.4869(5)
C15 H15 0.9300
C13 C12 1.5220(5)
C13 C14 1.5440(5)
C13 H13A 0.9700
C13 H13B 0.9700
C2 C3 1.4828(4)
C2 H2 0.9300
C14 C10 1.5270(4)
C14 H14A 0.9700
C14 H14B 0.9700
C7 C6 1.4513(4)
C5 C4 1.5182(4)
C5 C6 1.5423(4)
C10 C9 1.5304(4)
C10 H10 0.9800
C4 C11 1.5719(4)
C4 C3 1.5816(4)
C12 C11 1.5383(4)
C12 C6 1.5579(4)
C12 H12 0.9800
C9 C6 1.5945(4)
C9 H9 0.9800
C11 H11 0.9800
